data_2218528
loop_
_publ_author_name
'Held, Peter'
'Becker, Petra'

_publ_section_title
;
 Dineodymium(III) ditungstate(VI), Nd~2~W~2~O~9~
;
_journal_coeditor_code SI2082
_journal_issue 6
_journal_name_full 'Acta Crystallographica Section E'
_journal_page_first i29
_journal_paper_doi 10.1107/S1600536808009914
_journal_volume 64
_journal_year 2008
_chemical_formula_iupac 'Nd2 W2 O9'
_chemical_formula_moiety 'Nd2 O9 W2'
_chemical_formula_sum 'Nd2 O9 W2'
_chemical_formula_weight 800.17
_chemical_name_common 'Neodymium tungstate'
_chemical_name_systematic
;
Dineodymium(III) ditungstate(VI)
;
_space_group_name_Hall '-P 2ybc'
_symmetry_cell_setting monoclinic
_symmetry_space_group_name_H-M 'P 1 21/c 1'
_atom_sites_solution_primary direct
_atom_sites_solution_secondary difmap
_audit_creation_method SHELXL-97
_cell_angle_alpha 90.00
_cell_angle_beta 107.538(11)
_cell_angle_gamma 90.00
_cell_formula_units_Z 4
_cell_length_a 7.6501(11)
_cell_length_b 9.8547(10)
_cell_length_c 9.2326(13)
_cell_measurement_reflns_used 25
_cell_measurement_temperature 290.0(10)
_cell_measurement_theta_max 27.63
_cell_measurement_theta_min 20.08
_cell_volume 663.69(15)
_computing_cell_refinement 'X-AREA (Stoe & Cie, 2001)'
_computing_data_collection 'X-AREA (Stoe & Cie, 2001)'
_computing_data_reduction 'X-AREA (Stoe & Cie, 2001)'
_computing_molecular_graphics 'ATOMS (Dowty, 2002)'
_computing_publication_material 'SHELXL97 (Sheldrick, 2008)'
_computing_structure_refinement 'SHELXL97 (Sheldrick, 2008)'
_computing_structure_solution 'SIR92 (Altomare <i>et al.</i>,  1993)'
_diffrn_ambient_temperature 290.0(10)
_diffrn_measured_fraction_theta_full 0.995
_diffrn_measured_fraction_theta_max 0.995
_diffrn_measurement_device_type 'Stoe IPDSII'
_diffrn_measurement_method '\w and \f'
_diffrn_radiation_monochromator graphite
_diffrn_radiation_source 'fine-focus sealed tube'
_diffrn_radiation_type MoK\a
_diffrn_radiation_wavelength 0.71073
_diffrn_reflns_av_R_equivalents 0.0881
_diffrn_reflns_av_sigmaI/netI 0.0392
_diffrn_reflns_limit_h_max 11
_diffrn_reflns_limit_h_min -11
_diffrn_reflns_limit_k_max 14
_diffrn_reflns_limit_k_min -14
_diffrn_reflns_limit_l_max 13
_diffrn_reflns_limit_l_min -13
_diffrn_reflns_number 15723
_diffrn_reflns_theta_full 32.17
_diffrn_reflns_theta_max 32.17
_diffrn_reflns_theta_min 2.79
_exptl_absorpt_coefficient_mu 49.959
_exptl_absorpt_correction_T_max 0.4690
_exptl_absorpt_correction_T_min 0.0800
_exptl_absorpt_correction_type numerical
_exptl_absorpt_process_details
;
[X-SHAPE (Stoe & Cie, 1999) and X-RED (Stoe & Cie, 2001)]
;
_exptl_crystal_colour 'light purple'
_exptl_crystal_density_diffrn 8.008
_exptl_crystal_density_method 'not measured'
_exptl_crystal_description prism
_exptl_crystal_F_000 1360
_exptl_crystal_size_max 0.25
_exptl_crystal_size_mid 0.15
_exptl_crystal_size_min 0.13
_refine_diff_density_max 2.341
_refine_diff_density_min -1.624
_refine_ls_extinction_coef 0.00391(19)
_refine_ls_extinction_expression Fc^*^=kFc[1+0.001xFc^2^\l^3^/sin(2\q)]^-1/4^
_refine_ls_extinction_method 'SHELXL97 (Sheldrick, 2008)'
_refine_ls_goodness_of_fit_ref 1.094
_refine_ls_matrix_type full
_refine_ls_number_parameters 119
_refine_ls_number_reflns 2330
_refine_ls_number_restraints 0
_refine_ls_restrained_S_all 1.094
_refine_ls_R_factor_all 0.0426
_refine_ls_R_factor_gt 0.0369
_refine_ls_shift/su_max 0.000
_refine_ls_shift/su_mean 0.000
_refine_ls_structure_factor_coef Fsqd
_refine_ls_weighting_details 'calc w=1/[\s^2^(Fo^2^)+(0.0439P)^2^+16.1611P] where P=(Fo^2^+2Fc^2^)/3'
_refine_ls_weighting_scheme calc
_refine_ls_wR_factor_gt 0.0893
_refine_ls_wR_factor_ref 0.0926
_reflns_number_gt 2072
_reflns_number_total 2330
_reflns_threshold_expression I>2\s(I)
_cod_data_source_file si2082.cif
_cod_data_source_block I
_cod_original_sg_symbol_H-M 'P 21/c'
_cod_database_code 2218528
_cod_database_fobs_code 2218528

loop_
_atom_site_type_symbol
_atom_site_label
_atom_site_fract_x
_atom_site_fract_y
_atom_site_fract_z
_atom_site_U_iso_or_equiv
_atom_site_adp_type
_atom_site_calc_flag
_atom_site_occupancy
W W1 0.57359(5) 0.72579(4) -0.03462(4) 0.01073(11) Uani d 1
W W2 -0.07053(5) 0.75136(4) 0.26320(4) 0.01058(11) Uani d 1
Nd Nd1 0.28098(7) 0.95544(5) 0.07401(5) 0.01298(13) Uani d 1
Nd Nd2 0.22931(7) 0.55245(5) 0.15396(5) 0.01243(13) Uani d 1
O O1 -0.0113(10) 0.3795(7) 0.0941(7) 0.0131(12) Uani d 1
O O2 0.4920(10) 0.5969(7) -0.1761(7) 0.0144(12) Uani d 1
O O3 0.7367(9) 0.8644(7) 0.1417(7) 0.0128(12) Uani d 1
O O4 0.7687(10) 0.6210(8) 0.0779(8) 0.0152(13) Uani d 1
O O5 0.0438(10) 0.5887(7) 0.3447(8) 0.0139(12) Uani d 1
O O6 0.0995(10) 0.7810(7) 0.1630(8) 0.0149(13) Uani d 1
O O7 0.4449(9) 0.8935(6) -0.1077(7) 0.0109(11) Uani d 1
O O8 0.4091(10) 0.7091(8) 0.0739(8) 0.0147(12) Uani d 1
O O9 -0.2605(10) 0.6904(8) 0.3610(7) 0.0143(13) Uani d 1

loop_
_atom_site_aniso_label
_atom_site_aniso_U_11
_atom_site_aniso_U_22
_atom_site_aniso_U_33
_atom_site_aniso_U_12
_atom_site_aniso_U_13
_atom_site_aniso_U_23
W1 0.01099(18) 0.01014(18) 0.01053(17) 0.00011(11) 0.00245(12) 0.00011(11)
W2 0.01064(18) 0.01036(17) 0.01018(17) 0.00025(11) 0.00230(12) 0.00037(11)
Nd1 0.0138(2) 0.0122(2) 0.0118(2) -0.00143(15) 0.00216(16) 0.00027(15)
Nd2 0.0124(2) 0.0116(2) 0.0123(2) -0.00062(15) 0.00227(16) 0.00016(15)
O1 0.016(3) 0.009(3) 0.011(3) 0.002(2) -0.001(2) 0.003(2)
O2 0.022(3) 0.010(3) 0.009(3) -0.002(2) 0.001(2) -0.003(2)
O3 0.015(3) 0.011(3) 0.011(3) 0.006(2) 0.001(2) 0.001(2)
O4 0.013(3) 0.017(3) 0.012(3) 0.006(2) -0.001(2) 0.005(2)
O5 0.018(3) 0.009(3) 0.012(3) 0.002(2) 0.001(2) 0.004(2)
O6 0.013(3) 0.015(3) 0.019(3) -0.004(2) 0.008(2) 0.004(2)
O7 0.014(3) 0.006(3) 0.011(3) 0.002(2) 0.001(2) 0.002(2)
O8 0.011(3) 0.019(3) 0.016(3) -0.004(2) 0.007(2) -0.001(3)
O9 0.017(3) 0.015(3) 0.012(3) 0.001(2) 0.007(2) 0.002(2)

loop_
_atom_type_symbol
_atom_type_description
_atom_type_scat_dispersion_real
_atom_type_scat_dispersion_imag
_atom_type_scat_source
O O 0.0106 0.0060 'International Tables Vol C Tables 4.2.6.8 and 6.1.1.4'
W W -0.8490 6.8722 'International Tables Vol C Tables 4.2.6.8 and 6.1.1.4'
Nd Nd -0.1943 3.0179 'International Tables Vol C Tables 4.2.6.8 and 6.1.1.4'

loop_
_geom_angle_atom_site_label_1
_geom_angle_atom_site_label_2
_geom_angle_atom_site_label_3
_geom_angle_site_symmetry_1
_geom_angle_site_symmetry_3
_geom_angle
O2 W1 O8 . . 100.9(3)
O2 W1 O4 . . 93.3(3)
O8 W1 O4 . . 102.3(3)
O2 W1 O7 . . 108.8(3)
O8 W1 O7 . . 84.6(3)
O4 W1 O7 . . 155.3(3)
O2 W1 O9 . 4_675 94.2(3)
O8 W1 O9 . 4_675 160.6(3)
O4 W1 O9 . 4_675 88.8(3)
O7 W1 O9 . 4_675 79.0(3)
O2 W1 O3 . . 166.6(3)
O8 W1 O3 . . 88.9(3)
O4 W1 O3 . . 75.5(3)
O7 W1 O3 . . 81.0(3)
O9 W1 O3 4_675 . 78.4(3)
O2 W1 Nd1 . 3_675 129.2(2)
O8 W1 Nd1 . 3_675 116.3(2)
O4 W1 Nd1 . 3_675 110.0(2)
O7 W1 Nd1 . 3_675 47.2(2)
O9 W1 Nd1 4_675 3_675 44.4(2)
O3 W1 Nd1 . 3_675 51.18(18)
O2 W1 Nd2 . 3_665 45.4(2)
O8 W1 Nd2 . 3_665 122.5(2)
O4 W1 Nd2 . 3_665 51.9(2)
O7 W1 Nd2 . 3_665 142.0(2)
O9 W1 Nd2 4_675 3_665 76.8(2)
O3 W1 Nd2 . 3_665 121.46(17)
Nd1 W1 Nd2 3_675 3_665 120.734(19)
O2 W1 Nd1 . . 123.3(2)
O8 W1 Nd1 . . 46.0(2)
O4 W1 Nd1 . . 132.0(2)
O7 W1 Nd1 . . 41.7(2)
O9 W1 Nd1 4_675 . 115.0(2)
O3 W1 Nd1 . . 70.08(18)
Nd1 W1 Nd1 3_675 . 72.141(17)
Nd2 W1 Nd1 3_665 . 166.031(17)
O1 W2 O6 2 . 96.6(3)
O1 W2 O5 2 . 106.8(3)
O6 W2 O5 . . 91.3(3)
O1 W2 O3 2 1_455 93.3(3)
O6 W2 O3 . 1_455 98.6(3)
O5 W2 O3 . 1_455 156.4(3)
O1 W2 O9 2 . 91.1(3)
O6 W2 O9 . . 171.5(3)
O5 W2 O9 . . 83.0(3)
O3 W2 O9 1_455 . 84.5(3)
O1 W2 O4 2 1_455 166.5(3)
O6 W2 O4 . 1_455 90.9(3)
O5 W2 O4 . 1_455 84.0(3)
O3 W2 O4 1_455 1_455 74.5(3)
O9 W2 O4 . 1_455 82.2(3)
O1 W2 Nd2 2 2 44.5(2)
O6 W2 Nd2 . 2 109.4(2)
O5 W2 Nd2 . 2 144.8(2)
O3 W2 Nd2 1_455 2 50.0(2)
O9 W2 Nd2 . 2 78.7(2)
O4 W2 Nd2 1_455 2 122.34(18)
O1 W2 Nd2 2 . 120.5(2)
O6 W2 Nd2 . . 45.2(2)
O5 W2 Nd2 . . 49.4(2)
O3 W2 Nd2 1_455 . 129.1(2)
O9 W2 Nd2 . . 127.1(2)
O4 W2 Nd2 1_455 . 72.57(19)
Nd2 W2 Nd2 2 . 153.578(17)
O5 Nd1 O9 4_575 2 108.0(2)
O5 Nd1 O2 4_575 4_576 156.0(2)
O9 Nd1 O2 2 4_576 92.4(2)
O5 Nd1 O7 4_575 . 75.9(2)
O9 Nd1 O7 2 . 119.6(2)
O2 Nd1 O7 4_576 . 105.4(2)
O5 Nd1 O6 4_575 . 79.4(2)
O9 Nd1 O6 2 . 119.7(2)
O2 Nd1 O6 4_576 . 79.5(2)
O7 Nd1 O6 . . 120.2(2)
O5 Nd1 O7 4_575 3_675 127.1(2)
O9 Nd1 O7 2 3_675 60.9(2)
O2 Nd1 O7 4_576 3_675 73.7(2)
O7 Nd1 O7 . 3_675 69.7(2)
O6 Nd1 O7 . 3_675 153.1(2)
O5 Nd1 O8 4_575 . 90.9(2)
O9 Nd1 O8 2 . 160.7(2)
O2 Nd1 O8 4_576 . 70.3(2)
O7 Nd1 O8 . . 60.1(2)
O6 Nd1 O8 . . 66.9(2)
O7 Nd1 O8 3_675 . 104.5(2)
O5 Nd1 O3 4_575 3_675 66.4(2)
O9 Nd1 O3 2 3_675 63.2(2)
O2 Nd1 O3 4_576 3_675 136.4(2)
O7 Nd1 O3 . 3_675 64.7(2)
O6 Nd1 O3 . 3_675 143.4(2)
O7 Nd1 O3 3_675 3_675 63.0(2)
O8 Nd1 O3 . 3_675 123.9(2)
O5 Nd1 W1 4_575 3_675 105.15(17)
O9 Nd1 W1 2 3_675 35.29(17)
O2 Nd1 W1 4_576 3_675 98.77(17)
O7 Nd1 W1 . 3_675 84.57(15)
O6 Nd1 W1 . 3_675 154.94(18)
O7 Nd1 W1 3_675 3_675 34.47(14)
O8 Nd1 W1 . 3_675 136.43(15)
O3 Nd1 W1 3_675 3_675 40.51(15)
O5 Nd1 W1 4_575 . 90.51(18)
O9 Nd1 W1 2 . 141.30(17)
O2 Nd1 W1 4_576 . 80.66(17)
O7 Nd1 W1 . . 31.71(14)
O6 Nd1 W1 . . 96.60(18)
O7 Nd1 W1 3_675 . 80.69(15)
O8 Nd1 W1 . . 30.35(15)
O3 Nd1 W1 3_675 . 96.28(15)
W1 Nd1 W1 3_675 . 107.859(18)
O5 Nd1 Nd2 4_575 4_575 42.80(18)
O9 Nd1 Nd2 2 4_575 106.32(16)
O2 Nd1 Nd2 4_576 4_575 143.23(18)
O7 Nd1 Nd2 . 4_575 37.87(14)
O6 Nd1 Nd2 . 4_575 115.25(18)
O7 Nd1 Nd2 3_675 4_575 87.96(15)
O8 Nd1 Nd2 . 4_575 84.50(16)
O3 Nd1 Nd2 3_675 4_575 43.46(15)
W1 Nd1 Nd2 3_675 4_575 81.091(15)
W1 Nd1 Nd2 . 4_575 64.843(14)
O5 Nd1 Nd2 4_575 2_655 159.13(18)
O9 Nd1 Nd2 2 2_655 74.28(17)
O2 Nd1 Nd2 4_576 2_655 38.63(18)
O7 Nd1 Nd2 . 2_655 84.99(15)
O6 Nd1 Nd2 . 2_655 118.17(17)
O7 Nd1 Nd2 3_675 2_655 35.06(14)
O8 Nd1 Nd2 . 2_655 86.62(16)
O3 Nd1 Nd2 3_675 2_655 98.06(15)
W1 Nd1 Nd2 3_675 2_655 64.182(13)
W1 Nd1 Nd2 . 2_655 76.989(16)
Nd2 Nd1 Nd2 4_575 2_655 116.337(18)
O8 Nd2 O7 . 4_576 80.4(2)
O8 Nd2 O1 . . 149.9(2)
O7 Nd2 O1 4_576 . 129.0(2)
O8 Nd2 O6 . . 71.9(3)
O7 Nd2 O6 4_576 . 86.5(2)
O1 Nd2 O6 . . 111.1(2)
O8 Nd2 O1 . 3_565 79.9(2)
O7 Nd2 O1 4_576 3_565 151.4(2)
O1 Nd2 O1 . 3_565 74.3(3)
O6 Nd2 O1 . 3_565 67.7(2)
O8 Nd2 O2 . 3_665 81.3(3)
O7 Nd2 O2 4_576 3_665 74.0(2)
O1 Nd2 O2 . 3_665 99.8(2)
O6 Nd2 O2 . 3_665 149.1(2)
O1 Nd2 O2 3_565 3_665 122.9(2)
O8 Nd2 O5 . . 128.2(2)
O7 Nd2 O5 4_576 . 73.2(2)
O1 Nd2 O5 . . 73.8(2)
O6 Nd2 O5 . . 62.9(2)
O1 Nd2 O5 3_565 . 103.6(2)
O2 Nd2 O5 3_665 . 129.8(2)
O8 Nd2 O3 . 2_645 139.7(2)
O7 Nd2 O3 4_576 2_645 66.3(2)
O1 Nd2 O3 . 2_645 64.6(2)
O6 Nd2 O3 . 2_645 125.3(2)
O1 Nd2 O3 3_565 2_645 138.9(2)
O2 Nd2 O3 3_665 2_645 68.4(2)
O5 Nd2 O3 . 2_645 64.0(2)
O8 Nd2 O4 . 3_665 91.3(2)
O7 Nd2 O4 4_576 3_665 134.1(2)
O1 Nd2 O4 . 3_665 64.5(2)
O6 Nd2 O4 . 3_665 133.7(2)
O1 Nd2 O4 3_565 3_665 67.0(2)
O2 Nd2 O4 3_665 3_665 60.1(2)
O5 Nd2 O4 . 3_665 138.4(2)
O3 Nd2 O4 2_645 3_665 95.7(2)
O8 Nd2 W2 . 2_545 160.01(19)
O7 Nd2 W2 4_576 2_545 100.57(16)
O1 Nd2 W2 . 2_545 30.95(15)
O6 Nd2 W2 . 2_545 128.07(16)
O1 Nd2 W2 3_565 2_545 104.97(16)
O2 Nd2 W2 3_665 2_545 79.85(16)
O5 Nd2 W2 . 2_545 70.14(16)
O3 Nd2 W2 2_645 2_545 34.37(14)
O4 Nd2 W2 3_665 2_545 73.54(16)
O8 Nd2 W2 . . 103.17(19)
O7 Nd2 W2 4_576 . 86.45(16)
O1 Nd2 W2 . . 86.55(17)
O6 Nd2 W2 . . 31.75(16)
O1 Nd2 W2 3_565 . 77.98(17)
O2 Nd2 W2 3_665 . 159.08(15)
O5 Nd2 W2 . . 33.16(14)
O3 Nd2 W2 2_645 . 97.17(16)
O4 Nd2 W2 3_665 . 139.03(14)
W2 Nd2 W2 2_545 . 96.814(16)
O8 Nd2 W1 . 3_665 93.93(19)
O7 Nd2 W1 4_576 3_665 102.97(16)
O1 Nd2 W1 . 3_665 75.32(17)
O6 Nd2 W1 . 3_665 161.63(17)
O1 Nd2 W1 3_565 3_665 98.99(16)
O2 Nd2 W1 3_665 3_665 30.07(15)
O5 Nd2 W1 . 3_665 134.69(15)
O3 Nd2 W1 2_645 3_665 73.07(16)
O4 Nd2 W1 3_665 3_665 32.17(14)
W2 Nd2 W1 2_545 3_665 66.284(15)
W2 Nd2 W1 . 3_665 161.709(19)
W2 O1 Nd2 2_545 . 104.6(3)
W2 O1 Nd2 2_545 3_565 148.7(4)
Nd2 O1 Nd2 . 3_565 105.7(2)
W1 O2 Nd1 . 4_575 145.5(4)
W1 O2 Nd2 . 3_665 104.6(3)
Nd1 O2 Nd2 4_575 3_665 104.7(3)
W2 O3 W1 1_655 . 103.7(3)
W2 O3 Nd2 1_655 2_655 95.7(2)
W1 O3 Nd2 . 2_655 152.7(3)
W2 O3 Nd1 1_655 3_675 133.4(3)
W1 O3 Nd1 . 3_675 88.3(2)
Nd2 O3 Nd1 2_655 3_675 92.2(2)
W1 O4 W2 . 1_655 106.1(3)
W1 O4 Nd2 . 3_665 95.9(3)
W2 O4 Nd2 1_655 3_665 147.0(3)
W2 O5 Nd1 . 4_576 130.8(4)
W2 O5 Nd2 . . 97.5(3)
Nd1 O5 Nd2 4_576 . 98.8(3)
W2 O6 Nd2 . . 103.0(3)
W2 O6 Nd1 . . 145.6(4)
Nd2 O6 Nd1 . . 110.3(3)
W1 O7 Nd2 . 4_575 130.6(3)
W1 O7 Nd1 . . 106.5(3)
Nd2 O7 Nd1 4_575 . 102.8(2)
W1 O7 Nd1 . 3_675 98.3(3)
Nd2 O7 Nd1 4_575 3_675 107.6(2)
Nd1 O7 Nd1 . 3_675 110.3(2)
W1 O8 Nd2 . . 143.0(4)
W1 O8 Nd1 . . 103.6(3)
Nd2 O8 Nd1 . . 110.9(3)
W1 O9 W2 4_476 . 138.0(4)
W1 O9 Nd1 4_476 2_545 100.3(3)
W2 O9 Nd1 . 2_545 120.4(3)

loop_
_geom_bond_atom_site_label_1
_geom_bond_atom_site_label_2
_geom_bond_site_symmetry_2
_geom_bond_distance
W1 O2 . 1.794(7)
W1 O8 . 1.837(7)
W1 O4 . 1.855(7)
W1 O7 . 1.938(6)
W1 O9 4_675 1.990(7)
W1 O3 . 2.202(7)
W1 Nd1 3_675 3.3885(7)
W1 Nd2 3_665 3.4651(7)
W1 Nd1 . 3.5344(7)
W2 O1 2 1.796(6)
W2 O6 . 1.833(7)
W2 O5 . 1.872(6)
W2 O3 1_455 1.917(6)
W2 O9 . 2.020(7)
W2 O4 1_455 2.196(7)
W2 Nd2 2 3.3800(7)
W2 Nd2 . 3.3934(7)
Nd1 O5 4_575 2.377(6)
Nd1 O9 2 2.409(8)
Nd1 O2 4_576 2.439(7)
Nd1 O7 . 2.455(7)
Nd1 O6 . 2.499(7)
Nd1 O7 3_675 2.513(7)
Nd1 O8 . 2.618(8)
Nd1 O3 3_675 2.641(7)
Nd1 O5 2 3.096(7)
Nd1 W1 3_675 3.3885(7)
Nd1 Nd2 4_575 3.7787(9)
Nd1 Nd2 2_655 3.9479(9)
Nd2 O8 . 2.331(7)
Nd2 O7 4_576 2.379(6)
Nd2 O1 . 2.447(7)
Nd2 O6 . 2.473(8)
Nd2 O1 3_565 2.485(6)
Nd2 O2 3_665 2.548(8)
Nd2 O5 . 2.598(7)
Nd2 O3 2_645 2.601(7)
Nd2 O4 3_665 2.743(8)
Nd2 W2 2_545 3.3800(7)
Nd2 W1 3_665 3.4651(7)
O1 W2 2_545 1.796(6)
O1 Nd2 3_565 2.485(6)
O2 Nd1 4_575 2.439(7)
O2 Nd2 3_665 2.548(8)
O3 W2 1_655 1.917(6)
O3 Nd2 2_655 2.601(7)
O3 Nd1 3_675 2.641(7)
O4 W2 1_655 2.196(7)
O4 Nd2 3_665 2.743(8)
O5 Nd1 4_576 2.377(6)
O7 Nd2 4_575 2.379(6)
O7 Nd1 3_675 2.513(7)
O9 W1 4_476 1.990(7)
O9 Nd1 2_545 2.409(8)
